data_7116526
loop_
_publ_author_name
'Yan-Qin He'
'Yu-Wu Zhong'

_publ_section_title
;
 The synthesis of 2- and 2,7-functionalized pyrene derivatives through
 Ru(II)-catalyzed C-H activation
;
_journal_name_full Chem.Commun.
_journal_page_first 3411
_journal_paper_doi 10.1039/C4cc09480H
_journal_volume 51
_journal_year 2015
_chemical_formula_moiety 'C41 H28 N5 Ru, F6 P'
_chemical_formula_sum 'C41 H28 F6 N5 P Ru'
_chemical_formula_weight 836.72
_chemical_name_systematic
;
 ?
;
_space_group_crystal_system triclinic
_space_group_IT_number 2
_space_group_name_Hall '-P 1'
_space_group_name_H-M_alt 'P -1'
_symmetry_space_group_name_Hall '-P 1'
_symmetry_space_group_name_H-M 'P -1'
_atom_sites_solution_hydrogens geom
_audit_creation_date 2014-05-05
_audit_creation_method
;
Olex2 1.2
(compiled 2013.12.10 svn.r2850 for OlexSys, GUI svn.r4736)
;
_audit_update_record
;
2014-10-22 deposited with the CCDC.
2015-01-20 downloaded from the CCDC.
;
_cell_angle_alpha 111.17(3)
_cell_angle_beta 111.32(3)
_cell_angle_gamma 98.55(3)
_cell_formula_units_Z 2
_cell_length_a 12.308(5)
_cell_length_b 13.017(3)
_cell_length_c 13.044(3)
_cell_measurement_reflns_used 11178
_cell_measurement_temperature 173.1500
_cell_measurement_theta_max 27.4842
_cell_measurement_theta_min 1.6766
_cell_volume 1718.5(12)
_computing_cell_refinement 'CrystalClear (Rigaku Inc., 2007)'
_computing_data_collection 'CrystalClear (Rigaku Inc., 2007)'
_computing_data_reduction 'CrystalClear (Rigaku Inc., 2007)'
_computing_molecular_graphics 'Olex2 (Dolomanov et al., 2009)'
_computing_publication_material 'Olex2 (Dolomanov et al., 2009)'
_computing_structure_refinement 'SHELXL (Sheldrick, 2013)'
_computing_structure_solution
;
'SHELXS (Sheldrick, 2013)'
;
_diffrn_ambient_temperature 173.1500
_diffrn_detector_area_resol_mean 28.5714
_diffrn_measured_fraction_theta_full 0.994
_diffrn_measured_fraction_theta_max 0.994
_diffrn_measurement_device
;
Saturn724+ (2x2 bin mode)
;
_diffrn_measurement_device_details
;
AFC10: Fixed Chi 2 circle
;
_diffrn_measurement_device_type 'MM007-HF CCD(Saturn 724+)'
_diffrn_measurement_method '\w scans at fixed \c = 45\%'
_diffrn_orient_matrix_type d*Trek
_diffrn_orient_matrix_UB_11 0.0796
_diffrn_orient_matrix_UB_12 0.0142
_diffrn_orient_matrix_UB_13 -0.0241
_diffrn_orient_matrix_UB_21 -0.0029
_diffrn_orient_matrix_UB_22 -0.0455
_diffrn_orient_matrix_UB_23 0.0686
_diffrn_orient_matrix_UB_31 -0.0105
_diffrn_orient_matrix_UB_32 -0.0385
_diffrn_orient_matrix_UB_33 -0.0230
_diffrn_radiation_detector CCD
_diffrn_radiation_monochromator Confocal
_diffrn_radiation_type MoK\a
_diffrn_radiation_wavelength 0.71073
_diffrn_reflns_av_R_equivalents 0.0339
_diffrn_reflns_av_unetI/netI 0.0315
_diffrn_reflns_Laue_measured_fraction_full 0.994
_diffrn_reflns_Laue_measured_fraction_max 0.994
_diffrn_reflns_limit_h_max 15
_diffrn_reflns_limit_h_min -15
_diffrn_reflns_limit_k_max 16
_diffrn_reflns_limit_k_min -16
_diffrn_reflns_limit_l_max 16
_diffrn_reflns_limit_l_min -16
_diffrn_reflns_number 22402
_diffrn_reflns_point_group_measured_fraction_full 0.994
_diffrn_reflns_point_group_measured_fraction_max 0.994
_diffrn_reflns_theta_full 25.242
_diffrn_reflns_theta_max 27.498
_diffrn_reflns_theta_min 1.876
_diffrn_source 'Rotating Anode'
_diffrn_source_current 24.0000
_diffrn_source_power 1.2000
_diffrn_source_voltage 50.0000
_exptl_absorpt_coefficient_mu 0.576
_exptl_absorpt_correction_T_max 1.0000
_exptl_absorpt_correction_T_min 0.8019
_exptl_absorpt_correction_type multi-scan
_exptl_absorpt_process_details 'CrystalClear (Rigaku Inc., 2007)'
_exptl_crystal_colour black
_exptl_crystal_colour_primary black
_exptl_crystal_density_diffrn 1.617
_exptl_crystal_description block
_exptl_crystal_F_000 844
_exptl_crystal_size_max 0.29
_exptl_crystal_size_mid 0.17
_exptl_crystal_size_min 0.13
_refine_diff_density_max 0.575
_refine_diff_density_min -0.529
_refine_diff_density_rms 0.072
_refine_ls_extinction_method none
_refine_ls_goodness_of_fit_ref 1.096
_refine_ls_hydrogen_treatment constr
_refine_ls_matrix_type full
_refine_ls_number_parameters 487
_refine_ls_number_reflns 7835
_refine_ls_number_restraints 0
_refine_ls_restrained_S_all 1.096
_refine_ls_R_factor_all 0.0391
_refine_ls_R_factor_gt 0.0376
_refine_ls_shift/su_max 0.001
_refine_ls_shift/su_mean 0.000
_refine_ls_structure_factor_coef Fsqd
_refine_ls_weighting_details 'w=1/[\s^2^(Fo^2^)+(0.0465P)^2^+1.1175P] where P=(Fo^2^+2Fc^2^)/3'
_refine_ls_weighting_scheme calc
_refine_ls_wR_factor_gt 0.0952
_refine_ls_wR_factor_ref 0.0963
_reflns_Friedel_coverage 0.000
_reflns_number_gt 7561
_reflns_number_total 7835
_reflns_threshold_expression 'I > 2\s(I)'
_cod_data_source_file c4cc09480h2.cif
_cod_data_source_block mx3009
_cod_original_cell_volume 1718.5(10)
_cod_database_code 7116526
_shelxl_version_number 2013-4
_shelx_space_group_comment
;
The symmetry employed for this shelxl refinement is uniquely defined
by the following loop, which should always be used as a source of
symmetry information in preference to the above space-group names.
They are only intended as comments.
;
_diffrn_number_total 15690
_olex2_refinement_description
;
1. Fixed Uiso
 At 1.2 times of:
  All C(H) groups
2.a Aromatic/amide H refined with riding coordinates:
 C1(H1), C2(H2), C3(H3), C4(H4), C8(H8), C9(H9), C11(H11), C12(H12), C13(H13),
 C15(H15), C16(H16), C18(H18), C22(H22), C23(H23), C24(H24), C25(H25), C28(H28),
  C29(H29), C30(H30), C31(H31), C32(H32), C33(H33), C34(H34), C35(H35),
 C38(H38), C39(H39), C40(H40), C41(H41)
;

loop_
_space_group_symop_operation_xyz
'x, y, z'
'-x, -y, -z'

loop_
_atom_site_label
_atom_site_type_symbol
_atom_site_fract_x
_atom_site_fract_y
_atom_site_fract_z
_atom_site_U_iso_or_equiv
_atom_site_adp_type
_atom_site_occupancy
_atom_site_site_symmetry_order
_atom_site_calc_flag
_atom_site_refinement_flags_posn
Ru1 Ru 0.64940(2) 0.20146(2) 0.41011(2) 0.02617(7) Uani 1 1 d .
N1 N 0.83175(17) 0.23652(18) 0.44136(18) 0.0307(4) Uani 1 1 d .
N2 N 0.57032(18) 0.16482(17) 0.22794(18) 0.0299(4) Uani 1 1 d .
N3 N 0.46617(17) 0.14756(16) 0.36495(18) 0.0267(4) Uani 1 1 d .
N4 N 0.65371(17) 0.37834(17) 0.47653(19) 0.0307(4) Uani 1 1 d .
N5 N 0.71882(16) 0.25661(16) 0.59751(18) 0.0268(4) Uani 1 1 d .
C1 C 0.9131(2) 0.3443(2) 0.4980(3) 0.0394(6) Uani 1 1 d .
H1 H 0.8834 0.4071 0.5124 0.047 Uiso 1 1 calc R
C2 C 1.0378(2) 0.3667(3) 0.5359(3) 0.0462(7) Uani 1 1 d .
H2 H 1.0907 0.4423 0.5723 0.055 Uiso 1 1 calc R
C3 C 1.0820(2) 0.2740(3) 0.5182(3) 0.0495(7) Uani 1 1 d .
H3 H 1.1659 0.2862 0.5447 0.059 Uiso 1 1 calc R
C4 C 1.0009(2) 0.1629(3) 0.4610(3) 0.0449(6) Uani 1 1 d .
H4 H 1.0307 0.1002 0.4509 0.054 Uiso 1 1 calc R
C5 C 0.8740(2) 0.1433(2) 0.4180(2) 0.0326(5) Uani 1 1 d .
C6 C 0.7772(2) 0.0302(2) 0.3576(2) 0.0301(5) Uani 1 1 d .
C7 C 0.7917(2) -0.0783(2) 0.3003(2) 0.0349(5) Uani 1 1 d .
C8 C 0.8880(3) -0.0937(3) 0.2629(3) 0.0545(8) Uani 1 1 d .
H8 H 0.9439 -0.0289 0.2747 0.065 Uiso 1 1 calc R
C9 C 0.8986(3) -0.2003(3) 0.2111(4) 0.0645(10) Uani 1 1 d .
H9 H 0.9626 -0.2061 0.1897 0.077 Uiso 1 1 calc R
C10 C 0.8150(3) -0.3037(3) 0.1882(3) 0.0495(7) Uani 1 1 d .
C11 C 0.8294(3) -0.4142(3) 0.1425(3) 0.0622(9) Uani 1 1 d .
H11 H 0.8978 -0.4210 0.1291 0.075 Uiso 1 1 calc R
C12 C 0.7430(3) -0.5126(3) 0.1172(3) 0.0588(8) Uani 1 1 d .
H12 H 0.7550 -0.5846 0.0898 0.071 Uiso 1 1 calc R
C13 C 0.6381(3) -0.5040(3) 0.1327(3) 0.0478(7) Uani 1 1 d .
H13 H 0.5793 -0.5709 0.1129 0.057 Uiso 1 1 calc R
C14 C 0.6199(3) -0.3963(2) 0.1776(2) 0.0386(5) Uani 1 1 d .
C15 C 0.5110(3) -0.3852(2) 0.1911(3) 0.0409(6) Uani 1 1 d .
H15 H 0.4498 -0.4515 0.1689 0.049 Uiso 1 1 calc R
C16 C 0.4963(2) -0.2807(2) 0.2351(2) 0.0368(5) Uani 1 1 d .
H16 H 0.4236 -0.2767 0.2406 0.044 Uiso 1 1 calc R
C17 C 0.5892(2) -0.1743(2) 0.2744(2) 0.0285(4) Uani 1 1 d .
C18 C 0.5730(2) -0.0649(2) 0.3180(2) 0.0285(4) Uani 1 1 d .
H18 H 0.4984 -0.0615 0.3188 0.034 Uiso 1 1 calc R
C19 C 0.6638(2) 0.0386(2) 0.3601(2) 0.0258(4) Uani 1 1 d .
C20 C 0.6981(2) -0.1821(2) 0.2632(2) 0.0311(5) Uani 1 1 d .
C21 C 0.7110(2) -0.2939(2) 0.2099(2) 0.0369(5) Uani 1 1 d .
C22 C 0.4186(2) 0.1408(2) 0.4416(2) 0.0304(5) Uani 1 1 d .
H22 H 0.4726 0.1622 0.5231 0.036 Uiso 1 1 calc R
C23 C 0.2935(2) 0.1035(2) 0.4047(3) 0.0354(5) Uani 1 1 d .
H23 H 0.2643 0.1004 0.4604 0.043 Uiso 1 1 calc R
C24 C 0.2125(2) 0.0708(2) 0.2839(3) 0.0380(6) Uani 1 1 d .
H24 H 0.1278 0.0454 0.2570 0.046 Uiso 1 1 calc R
C25 C 0.2591(2) 0.0763(2) 0.2033(2) 0.0351(5) Uani 1 1 d .
H25 H 0.2061 0.0541 0.1214 0.042 Uiso 1 1 calc R
C26 C 0.3862(2) 0.11538(19) 0.2461(2) 0.0291(5) Uani 1 1 d .
C27 C 0.4447(2) 0.1272(2) 0.1690(2) 0.0310(5) Uani 1 1 d .
C28 C 0.3807(2) 0.1044(2) 0.0472(3) 0.0406(6) Uani 1 1 d .
H28 H 0.2950 0.0780 0.0081 0.049 Uiso 1 1 calc R
C29 C 0.4455(3) 0.1212(3) -0.0157(3) 0.0454(6) Uani 1 1 d .
H29 H 0.4037 0.1065 -0.0975 0.054 Uiso 1 1 calc R
C30 C 0.5723(3) 0.1598(2) 0.0437(3) 0.0419(6) Uani 1 1 d .
H30 H 0.6171 0.1721 0.0027 0.050 Uiso 1 1 calc R
C31 C 0.6319(2) 0.1801(2) 0.1648(2) 0.0365(5) Uani 1 1 d .
H31 H 0.7175 0.2053 0.2044 0.044 Uiso 1 1 calc R
C32 C 0.6164(2) 0.4344(2) 0.4083(3) 0.0377(6) Uani 1 1 d .
H32 H 0.5857 0.3940 0.3233 0.045 Uiso 1 1 calc R
C33 C 0.6217(2) 0.5492(2) 0.4590(3) 0.0452(7) Uani 1 1 d .
H33 H 0.5955 0.5856 0.4093 0.054 Uiso 1 1 calc R
C34 C 0.6669(3) 0.6088(2) 0.5850(3) 0.0491(7) Uani 1 1 d .
H34 H 0.6713 0.6862 0.6214 0.059 Uiso 1 1 calc R
C35 C 0.7056(2) 0.5529(2) 0.6569(3) 0.0426(6) Uani 1 1 d .
H35 H 0.7355 0.5920 0.7419 0.051 Uiso 1 1 calc R
C36 C 0.6993(2) 0.43809(19) 0.6005(2) 0.0311(5) Uani 1 1 d .
C37 C 0.7409(2) 0.37113(19) 0.6694(2) 0.0293(5) Uani 1 1 d .
C38 C 0.7995(2) 0.4194(2) 0.7970(2) 0.0343(5) Uani 1 1 d .
H38 H 0.8156 0.4982 0.8441 0.041 Uiso 1 1 calc R
C39 C 0.8340(2) 0.3503(2) 0.8540(2) 0.0357(5) Uani 1 1 d .
H39 H 0.8741 0.3819 0.9395 0.043 Uiso 1 1 calc R
C40 C 0.8076(2) 0.2332(2) 0.7812(2) 0.0347(5) Uani 1 1 d .
H40 H 0.8273 0.1842 0.8171 0.042 Uiso 1 1 calc R
C41 C 0.7517(2) 0.1902(2) 0.6547(2) 0.0310(5) Uani 1 1 d .
H41 H 0.7360 0.1117 0.6067 0.037 Uiso 1 1 calc R
P1 P 0.95127(7) 0.22241(7) 0.11910(8) 0.0497(2) Uani 1 1 d .
F1 F 1.0123(2) 0.3328(2) 0.1094(2) 0.0885(8) Uani 1 1 d .
F2 F 0.82142(17) 0.2066(2) 0.01669(19) 0.0729(6) Uani 1 1 d .
F3 F 0.9204(3) 0.3025(2) 0.2211(2) 0.0980(8) Uani 1 1 d .
F4 F 0.8881(2) 0.1115(2) 0.1260(3) 0.0972(9) Uani 1 1 d .
F5 F 1.07897(19) 0.2370(2) 0.2196(3) 0.1037(10) Uani 1 1 d .
F6 F 0.9770(3) 0.1432(3) 0.0112(3) 0.1128(10) Uani 1 1 d .

loop_
_atom_site_aniso_label
_atom_site_aniso_U_11
_atom_site_aniso_U_22
_atom_site_aniso_U_33
_atom_site_aniso_U_23
_atom_site_aniso_U_13
_atom_site_aniso_U_12
Ru1 0.02332(10) 0.02691(11) 0.03465(11) 0.02035(8) 0.01272(8) 0.00915(7)
N1 0.0236(9) 0.0372(11) 0.0368(10) 0.0246(9) 0.0121(8) 0.0080(8)
N2 0.0272(9) 0.0312(10) 0.0363(10) 0.0210(8) 0.0135(8) 0.0099(8)
N3 0.0258(9) 0.0237(9) 0.0379(10) 0.0187(8) 0.0155(8) 0.0115(7)
N4 0.0243(9) 0.0266(9) 0.0422(11) 0.0222(9) 0.0101(8) 0.0063(7)
N5 0.0239(8) 0.0266(9) 0.0353(10) 0.0194(8) 0.0128(8) 0.0095(7)
C1 0.0311(12) 0.0399(14) 0.0502(15) 0.0295(12) 0.0148(11) 0.0057(10)
C2 0.0312(13) 0.0501(16) 0.0501(16) 0.0296(14) 0.0100(11) -0.0019(11)
C3 0.0233(12) 0.0632(19) 0.0574(17) 0.0317(15) 0.0122(12) 0.0062(12)
C4 0.0281(12) 0.0538(17) 0.0563(17) 0.0287(14) 0.0179(12) 0.0154(11)
C5 0.0253(11) 0.0413(13) 0.0372(12) 0.0233(11) 0.0144(9) 0.0112(9)
C6 0.0235(10) 0.0372(12) 0.0367(12) 0.0224(10) 0.0139(9) 0.0125(9)
C7 0.0254(11) 0.0430(14) 0.0424(13) 0.0224(11) 0.0166(10) 0.0153(10)
C8 0.0363(14) 0.0554(18) 0.075(2) 0.0214(16) 0.0356(15) 0.0162(13)
C9 0.0438(16) 0.066(2) 0.090(3) 0.0231(19) 0.0448(18) 0.0260(15)
C10 0.0426(15) 0.0531(17) 0.0566(17) 0.0203(14) 0.0264(13) 0.0266(13)
C11 0.0540(18) 0.065(2) 0.071(2) 0.0204(18) 0.0349(17) 0.0354(17)
C12 0.069(2) 0.0535(19) 0.061(2) 0.0222(16) 0.0330(17) 0.0395(17)
C13 0.0616(18) 0.0404(15) 0.0472(15) 0.0207(13) 0.0259(14) 0.0257(14)
C14 0.0465(14) 0.0399(14) 0.0365(13) 0.0214(11) 0.0190(11) 0.0212(11)
C15 0.0455(14) 0.0356(13) 0.0494(15) 0.0220(12) 0.0260(12) 0.0142(11)
C16 0.0355(12) 0.0387(13) 0.0501(14) 0.0255(12) 0.0270(11) 0.0145(10)
C17 0.0310(11) 0.0306(11) 0.0336(11) 0.0200(10) 0.0180(9) 0.0126(9)
C18 0.0267(10) 0.0326(11) 0.0398(12) 0.0230(10) 0.0203(9) 0.0150(9)
C19 0.0258(10) 0.0306(11) 0.0304(10) 0.0202(9) 0.0142(9) 0.0130(8)
C20 0.0288(11) 0.0388(13) 0.0343(11) 0.0214(10) 0.0157(9) 0.0168(10)
C21 0.0370(12) 0.0439(14) 0.0370(13) 0.0204(11) 0.0181(10) 0.0225(11)
C22 0.0335(11) 0.0277(11) 0.0421(12) 0.0218(10) 0.0213(10) 0.0149(9)
C23 0.0378(12) 0.0295(12) 0.0542(15) 0.0250(11) 0.0279(12) 0.0168(10)
C24 0.0275(11) 0.0315(12) 0.0590(16) 0.0229(12) 0.0207(11) 0.0102(9)
C25 0.0271(11) 0.0307(12) 0.0445(14) 0.0178(11) 0.0124(10) 0.0095(9)
C26 0.0261(10) 0.0239(10) 0.0405(12) 0.0175(9) 0.0146(9) 0.0095(8)
C27 0.0282(11) 0.0299(11) 0.0375(12) 0.0194(10) 0.0128(9) 0.0106(9)
C28 0.0315(12) 0.0455(15) 0.0431(14) 0.0246(12) 0.0111(11) 0.0107(11)
C29 0.0466(15) 0.0542(17) 0.0393(14) 0.0295(13) 0.0150(12) 0.0166(13)
C30 0.0442(14) 0.0490(16) 0.0439(14) 0.0297(13) 0.0229(12) 0.0145(12)
C31 0.0329(12) 0.0423(14) 0.0429(13) 0.0271(12) 0.0184(11) 0.0106(10)
C32 0.0322(12) 0.0335(12) 0.0449(14) 0.0262(11) 0.0075(10) 0.0081(10)
C33 0.0391(14) 0.0323(13) 0.0581(17) 0.0312(13) 0.0060(12) 0.0088(11)
C34 0.0452(15) 0.0221(12) 0.0606(18) 0.0206(12) 0.0043(13) 0.0064(11)
C35 0.0392(13) 0.0253(12) 0.0463(15) 0.0172(11) 0.0037(11) 0.0040(10)
C36 0.0225(10) 0.0233(10) 0.0434(13) 0.0190(10) 0.0079(9) 0.0045(8)
C37 0.0234(10) 0.0255(11) 0.0407(12) 0.0195(10) 0.0119(9) 0.0070(8)
C38 0.0316(11) 0.0282(11) 0.0410(13) 0.0164(10) 0.0141(10) 0.0079(9)
C39 0.0324(12) 0.0421(14) 0.0355(12) 0.0210(11) 0.0145(10) 0.0127(10)
C40 0.0402(13) 0.0404(13) 0.0441(13) 0.0304(11) 0.0248(11) 0.0230(11)
C41 0.0361(12) 0.0307(11) 0.0404(12) 0.0233(10) 0.0219(10) 0.0175(9)
P1 0.0309(3) 0.0493(4) 0.0596(5) 0.0326(4) 0.0060(3) 0.0052(3)
F1 0.0540(12) 0.0845(16) 0.1135(19) 0.0729(15) 0.0063(12) -0.0035(11)
F2 0.0347(9) 0.1163(18) 0.0625(12) 0.0524(13) 0.0091(8) 0.0129(10)
F3 0.101(2) 0.102(2) 0.0633(14) 0.0205(14) 0.0290(14) 0.0244(16)
F4 0.0709(15) 0.0777(16) 0.115(2) 0.0670(15) 0.0047(14) -0.0130(12)
F5 0.0419(11) 0.0895(17) 0.143(2) 0.0817(17) -0.0164(13) -0.0008(11)
F6 0.0801(18) 0.099(2) 0.142(3) 0.0232(19) 0.0635(19) 0.0285(15)

loop_
_atom_type_symbol
_atom_type_description
_atom_type_scat_dispersion_real
_atom_type_scat_dispersion_imag
_atom_type_scat_source
C C 0.0033 0.0016 'International Tables Vol C Tables 4.2.6.8 and 6.1.1.4'
H H 0.0000 0.0000 'International Tables Vol C Tables 4.2.6.8 and 6.1.1.4'
F F 0.0171 0.0103 'International Tables Vol C Tables 4.2.6.8 and 6.1.1.4'
N N 0.0061 0.0033 'International Tables Vol C Tables 4.2.6.8 and 6.1.1.4'
P P 0.1023 0.0942 'International Tables Vol C Tables 4.2.6.8 and 6.1.1.4'
Ru Ru -1.2594 0.8363 'International Tables Vol C Tables 4.2.6.8 and 6.1.1.4'

loop_
_geom_angle_atom_site_label_1
_geom_angle_atom_site_label_2
_geom_angle_atom_site_label_3
_geom_angle
N1 Ru1 N4 95.78(9)
N2 Ru1 N1 98.13(8)
N2 Ru1 N3 78.88(9)
N2 Ru1 N4 95.19(9)
N2 Ru1 N5 172.15(7)
N3 Ru1 N1 173.30(8)
N3 Ru1 N4 90.49(8)
N3 Ru1 N5 97.92(8)
N5 Ru1 N1 85.79(8)
N5 Ru1 N4 77.60(8)
C19 Ru1 N1 79.30(9)
C19 Ru1 N2 88.83(9)
C19 Ru1 N3 94.58(9)
C19 Ru1 N4 174.07(8)
C19 Ru1 N5 98.61(9)
C1 N1 Ru1 124.24(18)
C1 N1 C5 118.8(2)
C5 N1 Ru1 116.32(16)
C27 N2 Ru1 116.03(16)
C31 N2 Ru1 125.43(17)
C31 N2 C27 118.5(2)
C22 N3 Ru1 126.16(16)
C22 N3 C26 117.8(2)
C26 N3 Ru1 116.00(15)
C32 N4 Ru1 126.64(18)
C32 N4 C36 118.2(2)
C36 N4 Ru1 115.15(15)
C37 N5 Ru1 117.19(15)
C41 N5 Ru1 124.98(16)
C41 N5 C37 117.7(2)
N1 C1 H1 118.2
N1 C1 C2 123.6(3)
C2 C1 H1 118.2
C1 C2 H2 121.0
C3 C2 C1 118.1(3)
C3 C2 H2 121.0
C2 C3 H3 120.3
C2 C3 C4 119.5(3)
C4 C3 H3 120.3
C3 C4 H4 119.6
C3 C4 C5 120.7(3)
C5 C4 H4 119.6
N1 C5 C4 119.2(2)
N1 C5 C6 113.9(2)
C4 C5 C6 126.7(2)
C7 C6 C5 124.3(2)
C7 C6 C19 121.7(2)
C19 C6 C5 113.9(2)
C6 C7 C8 124.6(2)
C6 C7 C20 118.5(2)
C20 C7 C8 116.5(2)
C7 C8 H8 119.2
C9 C8 C7 121.6(3)
C9 C8 H8 119.2
C8 C9 H9 118.9
C8 C9 C10 122.3(3)
C10 C9 H9 118.9
C11 C10 C9 123.1(3)
C11 C10 C21 119.1(3)
C21 C10 C9 117.7(3)
C10 C11 H11 119.6
C12 C11 C10 120.9(3)
C12 C11 H11 119.6
C11 C12 H12 120.0
C11 C12 C13 120.0(3)
C13 C12 H12 120.0
C12 C13 H13 119.5
C12 C13 C14 121.1(3)
C14 C13 H13 119.5
C13 C14 C15 122.3(3)
C13 C14 C21 119.4(3)
C21 C14 C15 118.4(2)
C14 C15 H15 119.5
C16 C15 C14 121.0(3)
C16 C15 H15 119.5
C15 C16 H16 118.9
C15 C16 C17 122.2(2)
C17 C16 H16 118.9
C18 C17 C16 122.4(2)
C18 C17 C20 119.4(2)
C20 C17 C16 118.2(2)
C17 C18 H18 118.5
C19 C18 C17 122.9(2)
C19 C18 H18 118.5
C6 C19 Ru1 114.96(16)
C18 C19 Ru1 127.72(16)
C18 C19 C6 117.0(2)
C17 C20 C7 119.6(2)
C17 C20 C21 119.7(2)
C21 C20 C7 120.7(2)
C10 C21 C20 120.3(3)
C14 C21 C10 119.4(2)
C14 C21 C20 120.3(2)
N3 C22 H22 118.5
N3 C22 C23 123.0(2)
C23 C22 H22 118.5
C22 C23 H23 120.5
C24 C23 C22 119.1(2)
C24 C23 H23 120.5
C23 C24 H24 120.5
C23 C24 C25 119.0(2)
C25 C24 H24 120.5
C24 C25 H25 120.3
C24 C25 C26 119.4(2)
C26 C25 H25 120.3
N3 C26 C25 121.8(2)
N3 C26 C27 114.69(19)
C25 C26 C27 123.6(2)
N2 C27 C26 114.4(2)
N2 C27 C28 121.4(2)
C28 C27 C26 124.2(2)
C27 C28 H28 120.4
C29 C28 C27 119.3(2)
C29 C28 H28 120.4
C28 C29 H29 120.2
C30 C29 C28 119.5(3)
C30 C29 H29 120.2
C29 C30 H30 120.5
C29 C30 C31 119.0(3)
C31 C30 H30 120.5
N2 C31 C30 122.3(2)
N2 C31 H31 118.8
C30 C31 H31 118.8
N4 C32 H32 118.6
N4 C32 C33 122.8(3)
C33 C32 H32 118.6
C32 C33 H33 120.8
C34 C33 C32 118.5(2)
C34 C33 H33 120.8
C33 C34 H34 120.2
C33 C34 C35 119.7(3)
C35 C34 H34 120.2
C34 C35 H35 120.5
C34 C35 C36 119.0(3)
C36 C35 H35 120.5
N4 C36 C35 121.8(2)
N4 C36 C37 115.0(2)
C35 C36 C37 123.2(2)
N5 C37 C36 114.8(2)
N5 C37 C38 121.6(2)
C38 C37 C36 123.7(2)
C37 C38 H38 120.0
C39 C38 C37 120.0(2)
C39 C38 H38 120.0
C38 C39 H39 120.7
C38 C39 C40 118.5(2)
C40 C39 H39 120.7
C39 C40 H40 120.4
C41 C40 C39 119.2(2)
C41 C40 H40 120.4
N5 C41 C40 123.0(2)
N5 C41 H41 118.5
C40 C41 H41 118.5
F1 P1 F2 89.70(12)
F3 P1 F1 90.36(17)
F3 P1 F2 89.05(15)
F3 P1 F4 90.05(18)
F3 P1 F6 176.91(18)
F4 P1 F1 178.77(14)
F4 P1 F2 89.14(13)
F4 P1 F6 90.99(18)
F5 P1 F1 90.64(13)
F5 P1 F2 179.56(13)
F5 P1 F3 91.22(18)
F5 P1 F4 90.51(13)
F5 P1 F6 91.68(19)
F6 P1 F1 88.55(18)
F6 P1 F2 88.06(16)

loop_
_geom_bond_atom_site_label_1
_geom_bond_atom_site_label_2
_geom_bond_distance
Ru1 N1 2.075(2)
Ru1 N2 2.045(2)
Ru1 N3 2.047(2)
Ru1 N4 2.132(2)
Ru1 N5 2.062(2)
Ru1 C19 2.036(2)
N1 C1 1.346(3)
N1 C5 1.368(3)
N2 C27 1.363(3)
N2 C31 1.348(3)
N3 C22 1.351(3)
N3 C26 1.359(3)
N4 C32 1.343(3)
N4 C36 1.355(3)
N5 C37 1.364(3)
N5 C41 1.349(3)
C1 H1 0.9300
C1 C2 1.378(4)
C2 H2 0.9300
C2 C3 1.374(4)
C3 H3 0.9300
C3 C4 1.376(4)
C4 H4 0.9300
C4 C5 1.400(3)
C5 C6 1.472(3)
C6 C7 1.412(3)
C6 C19 1.427(3)
C7 C8 1.451(3)
C7 C20 1.431(3)
C8 H8 0.9300
C8 C9 1.356(5)
C9 H9 0.9300
C9 C10 1.426(5)
C10 C11 1.410(4)
C10 C21 1.421(4)
C11 H11 0.9300
C11 C12 1.384(5)
C12 H12 0.9300
C12 C13 1.391(4)
C13 H13 0.9300
C13 C14 1.399(4)
C14 C15 1.434(4)
C14 C21 1.421(4)
C15 H15 0.9300
C15 C16 1.342(4)
C16 H16 0.9300
C16 C17 1.442(3)
C17 C18 1.405(3)
C17 C20 1.413(3)
C18 H18 0.9300
C18 C19 1.392(3)
C20 C21 1.430(3)
C22 H22 0.9300
C22 C23 1.381(3)
C23 H23 0.9300
C23 C24 1.380(4)
C24 H24 0.9300
C24 C25 1.387(4)
C25 H25 0.9300
C25 C26 1.393(3)
C26 C27 1.469(3)
C27 C28 1.383(4)
C28 H28 0.9300
C28 C29 1.382(4)
C29 H29 0.9300
C29 C30 1.376(4)
C30 H30 0.9300
C30 C31 1.379(4)
C31 H31 0.9300
C32 H32 0.9300
C32 C33 1.378(4)
C33 H33 0.9300
C33 C34 1.378(4)
C34 H34 0.9300
C34 C35 1.380(4)
C35 H35 0.9300
C35 C36 1.382(3)
C36 C37 1.482(3)
C37 C38 1.386(4)
C38 H38 0.9300
C38 C39 1.381(3)
C39 H39 0.9300
C39 C40 1.384(4)
C40 H40 0.9300
C40 C41 1.378(3)
C41 H41 0.9300
P1 F1 1.589(2)
P1 F2 1.591(2)
P1 F3 1.577(3)
P1 F4 1.584(2)
P1 F5 1.568(2)
P1 F6 1.587(3)

loop_
_geom_torsion_atom_site_label_1
_geom_torsion_atom_site_label_2
_geom_torsion_atom_site_label_3
_geom_torsion_atom_site_label_4
_geom_torsion
Ru1 N1 C1 C2 169.2(2)
Ru1 N1 C5 C4 -166.55(19)
Ru1 N1 C5 C6 8.1(3)
Ru1 N2 C27 C26 -1.9(3)
Ru1 N2 C27 C28 177.23(19)
Ru1 N2 C31 C30 -176.2(2)
Ru1 N3 C22 C23 -179.99(16)
Ru1 N3 C26 C25 179.60(17)
Ru1 N3 C26 C27 -1.4(2)
Ru1 N4 C32 C33 179.6(2)
Ru1 N4 C36 C35 -178.72(19)
Ru1 N4 C36 C37 1.2(2)
Ru1 N5 C37 C36 6.1(2)
Ru1 N5 C37 C38 -173.06(17)
Ru1 N5 C41 C40 174.23(17)
N1 C1 C2 C3 -2.1(4)
N1 C5 C6 C7 165.5(2)
N1 C5 C6 C19 -13.8(3)
N2 C27 C28 C29 -0.6(4)
N3 C22 C23 C24 0.3(3)
N3 C26 C27 N2 2.2(3)
N3 C26 C27 C28 -177.0(2)
N4 C32 C33 C34 -0.2(4)
N4 C36 C37 N5 -4.7(3)
N4 C36 C37 C38 174.4(2)
N5 C37 C38 C39 -1.8(4)
C1 N1 C5 C4 4.4(4)
C1 N1 C5 C6 179.1(2)
C1 C2 C3 C4 1.7(4)
C2 C3 C4 C5 1.7(5)
C3 C4 C5 N1 -4.8(4)
C3 C4 C5 C6 -178.7(3)
C4 C5 C6 C7 -20.3(4)
C4 C5 C6 C19 160.4(2)
C5 N1 C1 C2 -1.0(4)
C5 C6 C7 C8 -17.7(4)
C5 C6 C7 C20 169.8(2)
C5 C6 C19 Ru1 13.2(3)
C5 C6 C19 C18 -172.5(2)
C6 C7 C8 C9 178.2(3)
C6 C7 C20 C17 5.7(3)
C6 C7 C20 C21 -177.2(2)
C7 C6 C19 Ru1 -166.16(18)
C7 C6 C19 C18 8.2(3)
C7 C8 C9 C10 1.1(6)
C7 C20 C21 C10 -2.6(4)
C7 C20 C21 C14 177.6(2)
C8 C7 C20 C17 -167.5(2)
C8 C7 C20 C21 9.6(4)
C8 C9 C10 C11 -175.4(4)
C8 C9 C10 C21 6.3(5)
C9 C10 C11 C12 -177.4(4)
C9 C10 C21 C14 174.3(3)
C9 C10 C21 C20 -5.5(4)
C10 C11 C12 C13 2.2(5)
C11 C10 C21 C14 -4.0(4)
C11 C10 C21 C20 176.2(3)
C11 C12 C13 C14 -2.1(5)
C12 C13 C14 C15 178.1(3)
C12 C13 C14 C21 -1.1(4)
C13 C14 C15 C16 179.6(3)
C13 C14 C21 C10 4.2(4)
C13 C14 C21 C20 -176.0(2)
C14 C15 C16 C17 -1.8(4)
C15 C14 C21 C10 -175.1(3)
C15 C14 C21 C20 4.7(4)
C15 C16 C17 C18 178.5(2)
C15 C16 C17 C20 1.2(4)
C16 C17 C18 C19 177.7(2)
C16 C17 C20 C7 179.4(2)
C16 C17 C20 C21 2.3(3)
C17 C18 C19 Ru1 173.50(17)
C17 C18 C19 C6 0.0(3)
C17 C20 C21 C10 174.5(2)
C17 C20 C21 C14 -5.3(4)
C18 C17 C20 C7 2.0(3)
C18 C17 C20 C21 -175.1(2)
C19 C6 C7 C8 161.6(3)
C19 C6 C7 C20 -11.0(3)
C20 C7 C8 C9 -9.0(5)
C20 C17 C18 C19 -5.0(3)
C21 C10 C11 C12 0.8(5)
C21 C14 C15 C16 -1.2(4)
C22 N3 C26 C25 -0.1(3)
C22 N3 C26 C27 178.91(19)
C22 C23 C24 C25 0.1(4)
C23 C24 C25 C26 -0.5(4)
C24 C25 C26 N3 0.5(3)
C24 C25 C26 C27 -178.4(2)
C25 C26 C27 N2 -178.8(2)
C25 C26 C27 C28 2.0(4)
C26 N3 C22 C23 -0.3(3)
C26 C27 C28 C29 178.4(2)
C27 N2 C31 C30 0.4(4)
C27 C28 C29 C30 0.2(4)
C28 C29 C30 C31 0.5(4)
C29 C30 C31 N2 -0.8(4)
C31 N2 C27 C26 -178.9(2)
C31 N2 C27 C28 0.3(4)
C32 N4 C36 C35 1.3(3)
C32 N4 C36 C37 -178.7(2)
C32 C33 C34 C35 0.2(4)
C33 C34 C35 C36 0.6(4)
C34 C35 C36 N4 -1.4(4)
C34 C35 C36 C37 178.6(2)
C35 C36 C37 N5 175.2(2)
C35 C36 C37 C38 -5.6(4)
C36 N4 C32 C33 -0.5(4)
C36 C37 C38 C39 179.2(2)
C37 N5 C41 C40 -1.0(3)
C37 C38 C39 C40 -0.6(4)
C38 C39 C40 C41 2.1(4)
C39 C40 C41 N5 -1.4(4)
C41 N5 C37 C36 -178.33(19)
C41 N5 C37 C38 2.5(3)
